data_1506202
loop_
_publ_author_name
'Kim, Soo Min'
'Lee, Sang Ick'
'Chung, Young Keun'

_publ_section_title
;
 GaCl3-catalyzed formation of eight-membered rings from enynes bearing a
 cyclic olefin.
;
_journal_issue 24
_journal_name_full 'Organic letters'
_journal_page_first 5425
_journal_page_last 5427
_journal_paper_doi 10.1021/ol061801v
_journal_volume 8
_journal_year 2006
_chemical_formula_sum 'C9.5 H11.5 N0.5 O S0.5'
_chemical_formula_weight 164.72
_chemical_name_systematic
;
 ?
;
_space_group_IT_number 2
_symmetry_space_group_name_Hall '-P 1'
_symmetry_space_group_name_H-M 'P -1'
_atom_sites_solution_hydrogens geom
_atom_sites_solution_primary direct
_atom_sites_solution_secondary difmap
_audit_creation_method SHELXL-97
_cell_angle_alpha 102.5160(10)
_cell_angle_beta 95.9680(10)
_cell_angle_gamma 95.3750(10)
_cell_formula_units_Z 2
_cell_length_a 5.0300(4)
_cell_length_b 12.3658(9)
_cell_length_c 14.0720(10)
_cell_measurement_temperature 293(2)
_cell_volume 843.74(11)
_computing_structure_refinement 'SHELXL-97 (Sheldrick, 1997)'
_diffrn_ambient_temperature 293(2)
_diffrn_measured_fraction_theta_full 0.988
_diffrn_measured_fraction_theta_max 0.988
_diffrn_radiation_monochromator graphite
_diffrn_radiation_source 'fine-focus sealed tube'
_diffrn_radiation_type MoK\a
_diffrn_radiation_wavelength 0.71073
_diffrn_reflns_av_R_equivalents 0.0167
_diffrn_reflns_av_sigmaI/netI 0.0244
_diffrn_reflns_limit_h_max 6
_diffrn_reflns_limit_h_min -6
_diffrn_reflns_limit_k_max 16
_diffrn_reflns_limit_k_min -16
_diffrn_reflns_limit_l_max 18
_diffrn_reflns_limit_l_min -18
_diffrn_reflns_number 8794
_diffrn_reflns_theta_full 28.33
_diffrn_reflns_theta_max 28.33
_diffrn_reflns_theta_min 1.49
_exptl_absorpt_coefficient_mu 0.101
_exptl_crystal_density_diffrn 0.648
_exptl_crystal_density_method 'not measured'
_exptl_crystal_F_000 176
_refine_diff_density_max 0.438
_refine_diff_density_min -0.286
_refine_diff_density_rms 0.120
_refine_ls_extinction_coef 0.045(4)
_refine_ls_extinction_expression Fc^*^=kFc[1+0.001xFc^2^\l^3^/sin(2\q)]^-1/4^
_refine_ls_extinction_method SHELXL
_refine_ls_goodness_of_fit_ref 1.146
_refine_ls_hydrogen_treatment mixed
_refine_ls_matrix_type full
_refine_ls_number_parameters 212
_refine_ls_number_reflns 4159
_refine_ls_number_restraints 0
_refine_ls_restrained_S_all 1.146
_refine_ls_R_factor_all 0.0576
_refine_ls_R_factor_gt 0.0446
_refine_ls_shift/su_max 0.188
_refine_ls_shift/su_mean 0.006
_refine_ls_structure_factor_coef Fsqd
_refine_ls_weighting_details 'calc w=1/[\s^2^(Fo^2^)+(0.0613P)^2^+0.2619P] where P=(Fo^2^+2Fc^2^)/3'
_refine_ls_weighting_scheme calc
_refine_ls_wR_factor_gt 0.1148
_refine_ls_wR_factor_ref 0.1310
_reflns_number_gt 3375
_reflns_number_total 4159
_reflns_threshold_expression >2sigma(I)
_cod_data_source_file ol061801vsi20060721_105509.cif
_cod_data_source_block ga
_cod_original_formula_sum 'C9.50 H11.50 N0.50 O S0.50'
_cod_database_code 1506202

loop_
_symmetry_equiv_pos_as_xyz
'x, y, z'
'-x, -y, -z'

loop_
_atom_site_label
_atom_site_type_symbol
_atom_site_fract_x
_atom_site_fract_y
_atom_site_fract_z
_atom_site_U_iso_or_equiv
_atom_site_adp_type
_atom_site_occupancy
_atom_site_symmetry_multiplicity
_atom_site_calc_flag
_atom_site_refinement_flags
S1 S 0.40638(8) 0.32205(4) 0.13818(3) 0.03179(14) Uani 1 1 d .
N1 N 0.5433(3) 0.27802(11) 0.04077(10) 0.0312(3) Uani 1 1 d .
O1 O 0.1877(2) 0.23948(12) 0.13898(9) 0.0407(3) Uani 1 1 d .
O2 O 0.3605(3) 0.43483(11) 0.13830(10) 0.0440(3) Uani 1 1 d .
C8 C 0.6001(3) 0.16162(13) 0.01332(12) 0.0310(3) Uani 1 1 d .
H8A H 0.4355 0.1111 -0.0101 0.047 Uiso 1 1 calc R
H8B H 0.6961 0.1397 0.0682 0.047 Uiso 1 1 calc R
C5 C 0.6399(3) 0.32484(14) 0.24198(11) 0.0301(3) Uani 1 1 d .
C9 C 0.7204(3) 0.35140(13) -0.00162(12) 0.0310(3) Uani 1 1 d .
H9A H 0.8610 0.3955 0.0477 0.046 Uiso 1 1 calc R
H9B H 0.6193 0.4009 -0.0319 0.046 Uiso 1 1 calc R
C11 C 0.8350(3) 0.26891(13) -0.07688(11) 0.0298(3) Uani 1 1 d .
C10 C 0.7737(3) 0.16381(13) -0.06793(11) 0.0294(3) Uani 1 1 d .
C12 C 0.8432(4) 0.05473(14) -0.11687(13) 0.0363(4) Uani 1 1 d .
H12 H 0.7654 -0.0042 -0.0938 0.044 Uiso 1 1 calc R
C13 C 0.9948(4) 0.02301(15) -0.18751(14) 0.0394(4) Uani 1 1 d .
H13 H 1.0112 -0.0528 -0.2049 0.047 Uiso 1 1 calc R
C2 C 1.0188(4) 0.32467(18) 0.40110(13) 0.0431(4) Uani 1 1 d .
C17 C 0.8815(3) 0.25450(14) -0.25320(12) 0.0321(3) Uani 1 1 d .
C6 C 0.8223(4) 0.41846(16) 0.28194(13) 0.0415(4) Uani 1 1 d .
H6 H 0.8191 0.4815 0.2560 0.050 Uiso 1 1 calc R
C19 C 0.9939(4) 0.31218(15) -0.14888(13) 0.0397(4) Uani 1 1 d .
H19A H 1.1806 0.2996 -0.1366 0.059 Uiso 1 1 calc R
H19B H 0.9878 0.3919 -0.1397 0.059 Uiso 1 1 calc R
C4 C 0.6428(4) 0.23152(15) 0.28095(13) 0.0385(4) Uani 1 1 d .
H4 H 0.5192 0.1687 0.2543 0.046 Uiso 1 1 calc R
C15 C 0.9499(4) 0.15600(16) -0.29570(13) 0.0399(4) Uani 1 1 d .
C7 C 1.0102(4) 0.41748(19) 0.36121(14) 0.0478(5) Uani 1 1 d .
H7 H 1.1330 0.4805 0.3881 0.057 Uiso 1 1 calc R
C14 C 1.1430(4) 0.09606(19) -0.24253(19) 0.0536(6) Uani 1 1 d .
H14A H 1.2387 0.0506 -0.2895 0.080 Uiso 1 1 calc R
H14B H 1.2742 0.1503 -0.1968 0.080 Uiso 1 1 calc R
C3 C 0.8325(4) 0.23252(17) 0.36039(14) 0.0444(5) Uani 1 1 d .
H3 H 0.8341 0.1698 0.3868 0.053 Uiso 1 1 calc R
C16 C 0.8209(7) 0.0893(2) -0.39573(16) 0.0765(9) Uani 1 1 d .
H16A H 0.6827 0.1281 -0.4207 0.115 Uiso 1 1 calc R
H16B H 0.7430 0.0174 -0.3902 0.115 Uiso 1 1 calc R
H16C H 0.9549 0.0801 -0.4397 0.115 Uiso 1 1 calc R
C18 C 0.6690(4) 0.31188(18) -0.29931(16) 0.0486(5) Uani 1 1 d .
H18A H 0.6740 0.2975 -0.3689 0.073 Uiso 1 1 calc R
H18B H 0.7025 0.3908 -0.2720 0.073 Uiso 1 1 calc R
H18C H 0.4950 0.2839 -0.2865 0.073 Uiso 1 1 calc R
C1 C 1.2266(5) 0.3238(2) 0.48662(17) 0.0638(7) Uani 1 1 d .
H1A H 1.1386 0.3214 0.5436 0.096 Uiso 1 1 calc R
H1B H 1.3527 0.3901 0.4997 0.096 Uiso 1 1 calc R
H1C H 1.3202 0.2594 0.4708 0.096 Uiso 1 1 calc R

loop_
_atom_site_aniso_label
_atom_site_aniso_U_11
_atom_site_aniso_U_22
_atom_site_aniso_U_33
_atom_site_aniso_U_23
_atom_site_aniso_U_13
_atom_site_aniso_U_12
S1 0.0309(2) 0.0361(2) 0.0298(2) 0.00888(16) 0.00275(15) 0.00912(16)
N1 0.0373(7) 0.0294(7) 0.0283(7) 0.0088(5) 0.0054(5) 0.0044(6)
O1 0.0303(6) 0.0520(8) 0.0394(7) 0.0115(6) 0.0042(5) 0.0014(5)
O2 0.0508(8) 0.0416(7) 0.0435(7) 0.0125(6) 0.0050(6) 0.0210(6)
C8 0.0375(8) 0.0288(8) 0.0269(8) 0.0076(6) 0.0043(6) 0.0017(6)
C5 0.0311(8) 0.0352(9) 0.0248(7) 0.0065(6) 0.0054(6) 0.0080(6)
C9 0.0362(8) 0.0276(8) 0.0289(8) 0.0088(6) 0.0008(6) 0.0008(6)
C11 0.0339(8) 0.0305(8) 0.0229(7) 0.0061(6) -0.0015(6) -0.0018(6)
C10 0.0342(8) 0.0303(8) 0.0224(7) 0.0059(6) 0.0010(6) 0.0001(6)
C12 0.0489(10) 0.0276(8) 0.0327(8) 0.0088(7) 0.0059(7) 0.0015(7)
C13 0.0457(10) 0.0332(9) 0.0412(10) 0.0104(7) 0.0064(8) 0.0094(7)
C2 0.0410(10) 0.0607(12) 0.0279(8) 0.0078(8) 0.0022(7) 0.0156(9)
C17 0.0341(8) 0.0374(9) 0.0266(8) 0.0117(6) 0.0054(6) 0.0007(7)
C6 0.0477(10) 0.0406(10) 0.0356(9) 0.0110(8) 0.0008(8) 0.0015(8)
C19 0.0486(10) 0.0377(9) 0.0298(8) 0.0086(7) 0.0042(7) -0.0102(8)
C4 0.0448(10) 0.0370(9) 0.0334(9) 0.0084(7) 0.0030(7) 0.0050(7)
C15 0.0503(10) 0.0416(10) 0.0316(9) 0.0109(7) 0.0155(8) 0.0076(8)
C7 0.0441(10) 0.0561(12) 0.0375(10) 0.0072(9) -0.0048(8) -0.0045(9)
C14 0.0468(11) 0.0538(12) 0.0752(15) 0.0316(11) 0.0279(11) 0.0205(9)
C3 0.0571(12) 0.0456(11) 0.0347(9) 0.0152(8) 0.0032(8) 0.0166(9)
C16 0.137(3) 0.0539(14) 0.0342(11) -0.0008(10) 0.0172(14) 0.0056(15)
C18 0.0503(11) 0.0503(12) 0.0507(12) 0.0238(9) 0.0030(9) 0.0080(9)
C1 0.0580(13) 0.0909(19) 0.0405(11) 0.0127(11) -0.0093(10) 0.0214(13)

loop_
_atom_type_symbol
_atom_type_description
_atom_type_scat_dispersion_real
_atom_type_scat_dispersion_imag
_atom_type_scat_source
C C 0.0033 0.0016 'International Tables Vol C Tables 4.2.6.8 and 6.1.1.4'
H H 0.0000 0.0000 'International Tables Vol C Tables 4.2.6.8 and 6.1.1.4'
S S 0.1246 0.1234 'International Tables Vol C Tables 4.2.6.8 and 6.1.1.4'
O O 0.0106 0.0060 'International Tables Vol C Tables 4.2.6.8 and 6.1.1.4'
N N 0.0061 0.0033 'International Tables Vol C Tables 4.2.6.8 and 6.1.1.4'

loop_
_geom_angle_atom_site_label_1
_geom_angle_atom_site_label_2
_geom_angle_atom_site_label_3
_geom_angle
O1 S1 O2 120.77(8)
O1 S1 N1 106.82(8)
O2 S1 N1 106.11(8)
O1 S1 C5 106.19(8)
O2 S1 C5 107.90(8)
N1 S1 C5 108.62(7)
C9 N1 C8 111.19(13)
C9 N1 S1 123.06(11)
C8 N1 S1 120.80(11)
N1 C8 C10 102.56(13)
C4 C5 C6 120.41(16)
C4 C5 S1 119.35(13)
C6 C5 S1 120.21(13)
N1 C9 C11 102.15(12)
C10 C11 C9 111.59(14)
C10 C11 C19 129.90(16)
C9 C11 C19 118.51(14)
C11 C10 C12 134.40(16)
C11 C10 C8 110.52(14)
C12 C10 C8 115.05(14)
C13 C12 C10 133.02(17)
C12 C13 C14 127.31(18)
C3 C2 C7 118.16(17)
C3 C2 C1 120.8(2)
C7 C2 C1 121.0(2)
C15 C17 C18 123.76(17)
C15 C17 C19 121.50(17)
C18 C17 C19 114.45(17)
C5 C6 C7 119.31(18)
C11 C19 C17 110.87(14)
C5 C4 C3 119.27(18)
C17 C15 C14 121.89(18)
C17 C15 C16 123.4(2)
C14 C15 C16 114.4(2)
C2 C7 C6 121.38(19)
C13 C14 C15 110.79(16)
C2 C3 C4 121.46(18)

loop_
_geom_bond_atom_site_label_1
_geom_bond_atom_site_label_2
_geom_bond_distance
S1 O1 1.4318(13)
S1 O2 1.4345(13)
S1 N1 1.6103(14)
S1 C5 1.7686(16)
N1 C9 1.472(2)
N1 C8 1.470(2)
C8 C10 1.512(2)
C5 C4 1.381(2)
C5 C6 1.382(2)
C9 C11 1.504(2)
C11 C10 1.343(2)
C11 C19 1.508(2)
C10 C12 1.467(2)
C12 C13 1.330(3)
C13 C14 1.506(3)
C2 C3 1.382(3)
C2 C7 1.385(3)
C2 C1 1.512(3)
C17 C15 1.329(3)
C17 C18 1.505(3)
C17 C19 1.510(2)
C6 C7 1.388(3)
C4 C3 1.389(3)
C15 C14 1.509(3)
C15 C16 1.513(3)

loop_
_cod_related_entry_id
_cod_related_entry_database
_cod_related_entry_code
1 ChemSpider 21199657
